data_4001963
loop_
_publ_author_name
'Ding, Lin'
'Li, Hai-Bin'
'Lei, Ting'
'Ying, Han-Ze'
'Wang, Rui-Bo'
'Zhou, Yan'
'Su, Zhong-Min'
'Pei, Jian'

_publ_section_title
;
 Alkylene-Chain Effect on Microwire Growth and Crystal Packing of
 \p-Moieties
;
_journal_issue 10
_journal_name_full 'Chemistry of Materials'
_journal_page_first 1944
_journal_paper_doi 10.1021/cm300747v
_journal_volume 24
_journal_year 2012
_chemical_formula_sum 'C69 H48 Cl6 N2 O8'
_chemical_formula_weight 1245.79
_chemical_name_systematic
; 
 ? 
;
_space_group_IT_number 2
_symmetry_space_group_name_Hall '-P 1'
_symmetry_space_group_name_H-M 'P -1'
_atom_sites_solution_hydrogens geom
_atom_sites_solution_primary direct
_atom_sites_solution_secondary difmap
_audit_creation_method SHELXL-97
_cell_angle_alpha 110.149(7)
_cell_angle_beta 90.272(4)
_cell_angle_gamma 91.206(4)
_cell_formula_units_Z 2
_cell_length_a 13.507(4)
_cell_length_b 14.759(5)
_cell_length_c 15.313(5)
_cell_measurement_temperature 113(2)
_cell_volume 2865.0(16)
_computing_structure_refinement 'SHELXL-97 (Sheldrick, 1997)'
_computing_structure_solution 'SHELXS-97 (Sheldrick, 1990)'
_diffrn_ambient_temperature 113(2)
_diffrn_measured_fraction_theta_full 0.999
_diffrn_measured_fraction_theta_max 0.999
_diffrn_radiation_monochromator graphite
_diffrn_radiation_source 'fine-focus sealed tube'
_diffrn_radiation_type MoK\a
_diffrn_radiation_wavelength 0.71070
_diffrn_reflns_av_R_equivalents 0.0576
_diffrn_reflns_av_sigmaI/netI 0.0670
_diffrn_reflns_limit_h_max 16
_diffrn_reflns_limit_h_min -16
_diffrn_reflns_limit_k_max 17
_diffrn_reflns_limit_k_min -17
_diffrn_reflns_limit_l_max 18
_diffrn_reflns_limit_l_min -18
_diffrn_reflns_number 29643
_diffrn_reflns_theta_full 25.00
_diffrn_reflns_theta_max 25.00
_diffrn_reflns_theta_min 1.51
_exptl_absorpt_coefficient_mu 0.362
_exptl_absorpt_correction_T_max 0.9928
_exptl_absorpt_correction_T_min 0.9245
_exptl_crystal_density_diffrn 1.444
_exptl_crystal_density_method 'not measured'
_exptl_crystal_F_000 1284
_exptl_crystal_size_max 0.22
_exptl_crystal_size_mid 0.04
_exptl_crystal_size_min 0.02
_refine_diff_density_max 0.802
_refine_diff_density_min -0.650
_refine_diff_density_rms 0.080
_refine_ls_extinction_coef 0.0052(10)
_refine_ls_extinction_expression Fc^*^=kFc[1+0.001xFc^2^\l^3^/sin(2\q)]^-1/4^
_refine_ls_extinction_method SHELXL
_refine_ls_goodness_of_fit_ref 1.058
_refine_ls_hydrogen_treatment mixed
_refine_ls_matrix_type full
_refine_ls_number_parameters 771
_refine_ls_number_reflns 10093
_refine_ls_number_restraints 0
_refine_ls_restrained_S_all 1.058
_refine_ls_R_factor_all 0.1003
_refine_ls_R_factor_gt 0.0709
_refine_ls_shift/su_max 0.013
_refine_ls_shift/su_mean 0.002
_refine_ls_structure_factor_coef Fsqd
_refine_ls_weighting_details 'calc w=1/[\s^2^(Fo^2^)+(0.1097P)^2^+1.7581P] where P=(Fo^2^+2Fc^2^)/3'
_refine_ls_weighting_scheme calc
_refine_ls_wR_factor_gt 0.1843
_refine_ls_wR_factor_ref 0.2066
_reflns_number_gt 7290
_reflns_number_total 10093
_reflns_threshold_expression >2sigma(I)
_cod_data_source_file DFAI-C3.cif
_cod_data_source_block shelxl
_cod_original_cell_volume 2864.7(15)
_cod_database_code 4001963

loop_
_symmetry_equiv_pos_as_xyz
'x, y, z'
'-x, -y, -z'

loop_
_atom_site_label
_atom_site_type_symbol
_atom_site_fract_x
_atom_site_fract_y
_atom_site_fract_z
_atom_site_U_iso_or_equiv
_atom_site_adp_type
_atom_site_occupancy
_atom_site_symmetry_multiplicity
_atom_site_calc_flag
_atom_site_refinement_flags
N1 N 0.2973(2) 0.2958(2) 0.2667(2) 0.0224(7) Uani 1 1 d .
N2 N 0.1341(2) 0.4475(2) 0.3455(2) 0.0240(7) Uani 1 1 d .
O1 O 0.35034(17) 0.40236(17) 0.40875(17) 0.0242(6) Uani 1 1 d .
O2 O 0.2582(2) 0.15672(19) 0.14400(18) 0.0340(7) Uani 1 1 d .
O3 O 0.04445(19) 0.30393(18) 0.30069(17) 0.0276(6) Uani 1 1 d .
O4 O 0.21338(19) 0.59046(17) 0.43238(19) 0.0288(6) Uani 1 1 d .
O5 O 0.49096(19) 0.51920(19) 0.77783(18) 0.0336(7) Uani 1 1 d .
O6 O 0.1267(2) -0.2060(2) -0.0399(2) 0.0472(8) Uani 1 1 d .
O7 O -0.06265(18) -0.05537(17) 0.3516(2) 0.0327(7) Uani 1 1 d .
O8 O 0.4610(2) 0.7972(2) 0.7653(2) 0.0379(7) Uani 1 1 d .
C1 C 0.2993(3) 0.3601(3) 0.2131(3) 0.0270(8) Uani 1 1 d .
H1A H 0.3401 0.3314 0.1572 0.032 Uiso 1 1 calc R
H1B H 0.3313 0.4223 0.2510 0.032 Uiso 1 1 calc R
C2 C 0.1956(3) 0.3793(3) 0.1826(3) 0.0255(8) Uani 1 1 d .
H2A H 0.2021 0.3967 0.1259 0.031 Uiso 1 1 calc R
H2B H 0.1555 0.3186 0.1657 0.031 Uiso 1 1 calc R
C3 C 0.1401(3) 0.4581(3) 0.2546(3) 0.0268(8) Uani 1 1 d .
H3A H 0.1730 0.5210 0.2621 0.032 Uiso 1 1 calc R
H3B H 0.0721 0.4595 0.2309 0.032 Uiso 1 1 calc R
C4 C 0.3285(3) 0.3210(3) 0.3594(3) 0.0237(8) Uani 1 1 d .
C5 C 0.3281(2) 0.2289(2) 0.3796(3) 0.0217(8) Uani 1 1 d .
C6 C 0.3563(2) 0.2135(2) 0.4611(2) 0.0207(8) Uani 1 1 d .
C7 C 0.3507(2) 0.1164(2) 0.4556(2) 0.0210(8) Uani 1 1 d .
C8 C 0.3785(3) 0.0735(3) 0.5254(3) 0.0243(8) Uani 1 1 d .
C9 C 0.4231(3) 0.1063(3) 0.6129(3) 0.0261(8) Uani 1 1 d .
H9 H 0.4432 0.1721 0.6410 0.031 Uiso 1 1 calc R
C10 C 0.4379(3) 0.0399(3) 0.6591(3) 0.0319(9) Uani 1 1 d .
H10 H 0.4688 0.0625 0.7188 0.038 Uiso 1 1 calc R
C11 C 0.4096(3) -0.0564(3) 0.6216(3) 0.0320(9) Uani 1 1 d .
H11 H 0.4210 -0.0984 0.6555 0.038 Uiso 1 1 calc R
C12 C 0.3635(3) -0.0924(3) 0.5323(3) 0.0284(9) Uani 1 1 d .
C13 C 0.3514(3) -0.0257(3) 0.4871(3) 0.0229(8) Uani 1 1 d .
C14 C 0.3099(3) -0.0489(3) 0.3967(3) 0.0231(8) Uani 1 1 d .
C15 C 0.2771(3) -0.1426(3) 0.3517(3) 0.0283(9) Uani 1 1 d .
H15 H 0.2490 -0.1612 0.2909 0.034 Uiso 1 1 calc R
C16 C 0.2860(3) -0.2110(3) 0.3975(3) 0.0320(9) Uani 1 1 d .
H16 H 0.2623 -0.2753 0.3668 0.038 Uiso 1 1 calc R
C17 C 0.3276(3) -0.1870(3) 0.4845(3) 0.0321(9) Uani 1 1 d .
H17 H 0.3323 -0.2348 0.5129 0.039 Uiso 1 1 calc R
C18 C 0.3117(3) 0.0411(2) 0.3755(3) 0.0232(8) Uani 1 1 d .
C19 C 0.2824(3) 0.0592(2) 0.2962(3) 0.0234(8) Uani 1 1 d .
C20 C 0.2942(3) 0.1551(3) 0.3006(2) 0.0229(8) Uani 1 1 d .
C21 C 0.2790(3) 0.1967(3) 0.2257(3) 0.0256(8) Uani 1 1 d .
C22 C 0.3900(3) 0.2928(2) 0.5462(3) 0.0227(8) Uani 1 1 d .
C23 C 0.4814(3) 0.3394(3) 0.5484(3) 0.0249(8) Uani 1 1 d .
H23 H 0.5221 0.3199 0.4951 0.030 Uiso 1 1 calc R
C24 C 0.5131(3) 0.4129(3) 0.6268(3) 0.0263(8) Uani 1 1 d .
H24 H 0.5762 0.4430 0.6280 0.032 Uiso 1 1 calc R
C25 C 0.4532(3) 0.4434(3) 0.7042(3) 0.0268(8) Uani 1 1 d .
C26 C 0.3625(3) 0.3976(3) 0.7036(3) 0.0294(9) Uani 1 1 d .
H26 H 0.3218 0.4176 0.7570 0.035 Uiso 1 1 calc R
C27 C 0.3316(3) 0.3226(3) 0.6249(3) 0.0256(8) Uani 1 1 d .
H27 H 0.2695 0.2910 0.6246 0.031 Uiso 1 1 calc R
C28 C 0.4228(3) 0.5694(3) 0.8488(3) 0.0422(11) Uani 1 1 d .
H28A H 0.3653 0.5881 0.8201 0.063 Uiso 1 1 calc R
H28B H 0.4556 0.6273 0.8924 0.063 Uiso 1 1 calc R
H28C H 0.4009 0.5270 0.8825 0.063 Uiso 1 1 calc R
C29 C 0.2383(3) -0.0145(3) 0.2107(3) 0.0245(8) Uani 1 1 d .
C30 C 0.2941(3) -0.0894(3) 0.1528(3) 0.0309(9) Uani 1 1 d .
H30 H 0.3601 -0.0973 0.1703 0.037 Uiso 1 1 calc R
C31 C 0.2546(3) -0.1521(3) 0.0703(3) 0.0365(10) Uani 1 1 d .
H31 H 0.2936 -0.2025 0.0311 0.044 Uiso 1 1 calc R
C32 C 0.1583(3) -0.1418(3) 0.0445(3) 0.0331(10) Uani 1 1 d .
C33 C 0.1004(3) -0.0697(3) 0.1018(3) 0.0326(9) Uani 1 1 d .
H33 H 0.0339 -0.0632 0.0849 0.039 Uiso 1 1 calc R
C34 C 0.1414(3) -0.0066(3) 0.1847(3) 0.0295(9) Uani 1 1 d .
H34 H 0.1020 0.0431 0.2243 0.035 Uiso 1 1 calc R
C35 C 0.0301(4) -0.1932(4) -0.0721(3) 0.0549(13) Uani 1 1 d .
H35A H -0.0196 -0.1999 -0.0282 0.082 Uiso 1 1 calc R
H35B H 0.0172 -0.2422 -0.1334 0.082 Uiso 1 1 calc R
H35C H 0.0267 -0.1288 -0.0768 0.082 Uiso 1 1 calc R
C36 C 0.0832(3) 0.3714(3) 0.3614(3) 0.0237(8) Uani 1 1 d .
C37 C 0.0876(2) 0.3932(2) 0.4634(3) 0.0218(8) Uani 1 1 d .
C38 C 0.0520(2) 0.3372(2) 0.5143(2) 0.0205(8) Uani 1 1 d .
C39 C 0.0637(2) 0.3798(2) 0.6110(3) 0.0218(8) Uani 1 1 d .
C40 C 0.0357(2) 0.3422(3) 0.6846(2) 0.0223(8) Uani 1 1 d .
C41 C -0.0163(3) 0.2615(3) 0.6882(3) 0.0271(8) Uani 1 1 d .
H41 H -0.0431 0.2150 0.6330 0.033 Uiso 1 1 calc R
C42 C -0.0287(3) 0.2499(3) 0.7749(3) 0.0294(9) Uani 1 1 d .
H42 H -0.0638 0.1943 0.7771 0.035 Uiso 1 1 calc R
C43 C 0.0078(3) 0.3154(3) 0.8565(3) 0.0300(9) Uani 1 1 d .
H43 H -0.0023 0.3046 0.9135 0.036 Uiso 1 1 calc R
C44 C 0.0610(3) 0.3999(3) 0.8558(3) 0.0281(9) Uani 1 1 d .
C45 C 0.0726(3) 0.4096(3) 0.7689(3) 0.0244(8) Uani 1 1 d .
C46 C 0.1202(3) 0.4898(2) 0.7545(3) 0.0233(8) Uani 1 1 d .
C47 C 0.1559(3) 0.5632(3) 0.8317(3) 0.0299(9) Uani 1 1 d .
H47 H 0.1858 0.6195 0.8255 0.036 Uiso 1 1 calc R
C48 C 0.1478(3) 0.5540(3) 0.9197(3) 0.0332(9) Uani 1 1 d .
H48 H 0.1744 0.6042 0.9723 0.040 Uiso 1 1 calc R
C49 C 0.1025(3) 0.4747(3) 0.9325(3) 0.0317(9) Uani 1 1 d .
H49 H 0.0993 0.4707 0.9930 0.038 Uiso 1 1 calc R
C50 C 0.1153(2) 0.4711(3) 0.6530(2) 0.0219(8) Uani 1 1 d .
C51 C 0.1574(2) 0.5216(2) 0.5998(2) 0.0218(8) Uani 1 1 d .
C52 C 0.1390(2) 0.4810(2) 0.5042(2) 0.0206(8) Uani 1 1 d .
C53 C 0.1695(3) 0.5170(3) 0.4287(3) 0.0239(8) Uani 1 1 d .
C54 C 0.0161(3) 0.2351(2) 0.4708(2) 0.0201(7) Uani 1 1 d .
C55 C -0.0808(3) 0.2099(3) 0.4410(3) 0.0300(9) Uani 1 1 d .
H55 H -0.1280 0.2587 0.4480 0.036 Uiso 1 1 calc R
C56 C -0.1094(3) 0.1128(3) 0.4007(3) 0.0308(9) Uani 1 1 d .
H56 H -0.1758 0.0958 0.3799 0.037 Uiso 1 1 calc R
C57 C -0.0424(3) 0.0420(2) 0.3908(3) 0.0248(8) Uani 1 1 d .
C58 C 0.0547(3) 0.0665(3) 0.4214(3) 0.0342(10) Uani 1 1 d .
H58 H 0.1014 0.0176 0.4156 0.041 Uiso 1 1 calc R
C59 C 0.0826(3) 0.1622(3) 0.4602(3) 0.0311(9) Uani 1 1 d .
H59 H 0.1493 0.1788 0.4802 0.037 Uiso 1 1 calc R
C60 C -0.1636(3) -0.0861(3) 0.3358(3) 0.0417(11) Uani 1 1 d .
H60A H -0.1998 -0.0609 0.3943 0.063 Uiso 1 1 calc R
H60B H -0.1680 -0.1568 0.3127 0.063 Uiso 1 1 calc R
H60C H -0.1927 -0.0617 0.2897 0.063 Uiso 1 1 calc R
C61 C 0.2316(3) 0.6025(3) 0.6397(3) 0.0230(8) Uani 1 1 d .
C62 C 0.3303(3) 0.5832(3) 0.6174(3) 0.0250(8) Uani 1 1 d .
H62 H 0.3472 0.5231 0.5725 0.030 Uiso 1 1 calc R
C63 C 0.4042(3) 0.6501(3) 0.6596(3) 0.0289(9) Uani 1 1 d .
H63 H 0.4714 0.6360 0.6437 0.035 Uiso 1 1 calc R
C64 C 0.3799(3) 0.7386(3) 0.7255(3) 0.0298(9) Uani 1 1 d .
C65 C 0.2822(3) 0.7611(3) 0.7451(3) 0.0309(9) Uani 1 1 d .
H65 H 0.2654 0.8227 0.7875 0.037 Uiso 1 1 calc R
C66 C 0.2080(3) 0.6928(3) 0.7024(3) 0.0275(9) Uani 1 1 d .
H66 H 0.1405 0.7080 0.7163 0.033 Uiso 1 1 calc R
C67 C 0.4411(4) 0.8844(3) 0.8407(3) 0.0496(12) Uani 1 1 d .
H67A H 0.3987 0.9252 0.8185 0.074 Uiso 1 1 calc R
H67B H 0.5036 0.9191 0.8650 0.074 Uiso 1 1 calc R
H67C H 0.4074 0.8684 0.8903 0.074 Uiso 1 1 calc R
C68 C 0.3618(3) 0.5914(3) 0.1433(3) 0.0395(10) Uani 1 1 d .
H68 H 0.3808 0.5774 0.2005 0.047 Uiso 1 1 calc R
C69 C 0.2848(4) 0.1610(4) 0.9530(4) 0.0609(14) Uani 1 1 d .
H69 H 0.2677 0.1826 1.0204 0.073 Uiso 1 1 calc R
Cl1 Cl 0.36493(9) 0.48270(8) 0.04730(8) 0.0432(3) Uani 1 1 d .
Cl2 Cl 0.24129(8) 0.63687(8) 0.15768(7) 0.0393(3) Uani 1 1 d .
Cl3 Cl 0.44771(9) 0.67682(9) 0.12922(10) 0.0586(4) Uani 1 1 d .
Cl4 Cl 0.41339(12) 0.14744(12) 0.94406(12) 0.0782(5) Uani 1 1 d .
Cl5 Cl 0.22192(13) 0.05052(12) 0.89646(12) 0.0809(5) Uani 1 1 d .
Cl6 Cl 0.24755(18) 0.24934(12) 0.90914(12) 0.0986(7) Uani 1 1 d .

loop_
_atom_site_aniso_label
_atom_site_aniso_U_11
_atom_site_aniso_U_22
_atom_site_aniso_U_33
_atom_site_aniso_U_23
_atom_site_aniso_U_13
_atom_site_aniso_U_12
N1 0.0227(15) 0.0181(15) 0.0267(17) 0.0084(13) -0.0041(13) -0.0027(12)
N2 0.0206(15) 0.0212(16) 0.0313(17) 0.0107(14) 0.0004(13) -0.0015(13)
O1 0.0218(13) 0.0150(13) 0.0337(15) 0.0060(12) -0.0059(11) -0.0040(10)
O2 0.0508(18) 0.0240(14) 0.0255(15) 0.0066(12) -0.0078(13) -0.0052(13)
O3 0.0295(14) 0.0246(14) 0.0263(14) 0.0065(12) -0.0051(11) -0.0089(12)
O4 0.0307(14) 0.0169(13) 0.0393(16) 0.0105(12) -0.0012(12) -0.0024(11)
O5 0.0282(14) 0.0324(15) 0.0292(15) -0.0033(12) 0.0004(12) -0.0063(12)
O6 0.060(2) 0.0350(17) 0.0324(17) -0.0065(14) -0.0161(15) -0.0070(15)
O7 0.0224(13) 0.0149(13) 0.0517(18) 0.0003(12) 0.0042(12) -0.0046(11)
O8 0.0346(16) 0.0315(16) 0.0426(17) 0.0074(14) -0.0100(13) -0.0135(13)
C1 0.030(2) 0.0214(19) 0.033(2) 0.0132(17) -0.0017(17) -0.0056(16)
C2 0.0266(19) 0.0237(19) 0.029(2) 0.0133(17) -0.0041(16) -0.0033(16)
C3 0.0260(19) 0.025(2) 0.033(2) 0.0140(17) -0.0007(16) -0.0010(16)
C4 0.0168(17) 0.024(2) 0.032(2) 0.0110(17) -0.0025(15) 0.0005(15)
C5 0.0184(17) 0.0184(18) 0.028(2) 0.0085(16) -0.0059(15) -0.0024(14)
C6 0.0138(16) 0.0202(18) 0.0274(19) 0.0075(16) -0.0028(14) -0.0017(14)
C7 0.0167(17) 0.0186(18) 0.0267(19) 0.0066(16) -0.0019(14) -0.0004(14)
C8 0.0171(17) 0.026(2) 0.030(2) 0.0105(17) -0.0010(15) 0.0000(15)
C9 0.0213(18) 0.030(2) 0.028(2) 0.0114(17) -0.0006(15) 0.0009(16)
C10 0.027(2) 0.040(2) 0.033(2) 0.018(2) -0.0028(17) -0.0005(18)
C11 0.032(2) 0.034(2) 0.036(2) 0.0187(19) 0.0007(18) 0.0055(18)
C12 0.026(2) 0.027(2) 0.037(2) 0.0159(18) 0.0033(17) 0.0070(16)
C13 0.0197(18) 0.0236(19) 0.028(2) 0.0121(16) 0.0026(15) 0.0034(15)
C14 0.0217(18) 0.0181(18) 0.030(2) 0.0086(16) -0.0005(15) 0.0028(15)
C15 0.033(2) 0.0195(19) 0.031(2) 0.0072(17) -0.0034(17) -0.0013(16)
C16 0.038(2) 0.0190(19) 0.041(2) 0.0130(18) 0.0037(19) 0.0008(17)
C17 0.033(2) 0.025(2) 0.042(2) 0.0168(19) 0.0061(18) 0.0050(17)
C18 0.0214(18) 0.0165(18) 0.030(2) 0.0056(16) -0.0030(15) 0.0020(15)
C19 0.0229(18) 0.0167(18) 0.029(2) 0.0053(16) -0.0018(15) -0.0012(15)
C20 0.0217(18) 0.0198(18) 0.026(2) 0.0066(16) -0.0051(15) -0.0021(15)
C21 0.0258(19) 0.0196(18) 0.030(2) 0.0061(17) -0.0039(16) -0.0013(15)
C22 0.0235(18) 0.0146(17) 0.028(2) 0.0058(16) -0.0066(15) -0.0005(14)
C23 0.0184(18) 0.0228(19) 0.032(2) 0.0082(17) -0.0007(15) -0.0026(15)
C24 0.0190(18) 0.026(2) 0.032(2) 0.0092(17) -0.0053(16) -0.0071(15)
C25 0.0256(19) 0.025(2) 0.027(2) 0.0066(17) -0.0087(16) -0.0069(16)
C26 0.026(2) 0.030(2) 0.029(2) 0.0073(18) 0.0040(16) -0.0014(17)
C27 0.0191(18) 0.0225(19) 0.034(2) 0.0086(17) -0.0047(16) -0.0061(15)
C28 0.041(2) 0.039(2) 0.036(2) -0.001(2) 0.001(2) -0.005(2)
C29 0.033(2) 0.0168(18) 0.0234(19) 0.0071(16) -0.0034(16) -0.0061(16)
C30 0.035(2) 0.0216(19) 0.033(2) 0.0061(18) -0.0035(18) 0.0040(17)
C31 0.047(3) 0.023(2) 0.032(2) 0.0005(18) -0.0009(19) 0.0033(19)
C32 0.051(3) 0.023(2) 0.022(2) 0.0033(17) -0.0081(18) -0.0108(19)
C33 0.034(2) 0.029(2) 0.034(2) 0.0105(19) -0.0097(18) -0.0068(18)
C34 0.033(2) 0.025(2) 0.027(2) 0.0045(17) -0.0061(17) -0.0031(17)
C35 0.064(3) 0.059(3) 0.033(3) 0.006(2) -0.018(2) -0.011(3)
C36 0.0228(18) 0.0210(19) 0.029(2) 0.0108(17) -0.0012(16) 0.0004(15)
C37 0.0177(17) 0.0187(18) 0.029(2) 0.0083(16) 0.0002(15) 0.0016(14)
C38 0.0151(17) 0.0208(18) 0.0258(19) 0.0082(16) 0.0007(14) 0.0017(14)
C39 0.0184(17) 0.0188(18) 0.0274(19) 0.0071(16) 0.0009(15) -0.0004(14)
C40 0.0183(17) 0.0226(18) 0.0242(19) 0.0056(16) 0.0031(14) 0.0040(15)
C41 0.0254(19) 0.0207(19) 0.033(2) 0.0058(17) 0.0050(16) 0.0009(16)
C42 0.028(2) 0.023(2) 0.039(2) 0.0137(18) 0.0094(17) 0.0025(16)
C43 0.033(2) 0.030(2) 0.029(2) 0.0131(18) 0.0055(17) 0.0032(17)
C44 0.026(2) 0.028(2) 0.030(2) 0.0090(17) 0.0036(16) 0.0042(16)
C45 0.0228(18) 0.0229(19) 0.0247(19) 0.0046(16) 0.0040(15) 0.0042(15)
C46 0.0204(18) 0.0186(18) 0.027(2) 0.0028(16) 0.0019(15) 0.0016(15)
C47 0.027(2) 0.028(2) 0.031(2) 0.0064(18) 0.0018(17) -0.0021(17)
C48 0.035(2) 0.029(2) 0.027(2) 0.0001(17) -0.0038(17) -0.0040(18)
C49 0.035(2) 0.034(2) 0.024(2) 0.0065(18) 0.0001(17) 0.0020(18)
C50 0.0183(17) 0.0193(18) 0.0257(19) 0.0047(16) -0.0008(15) 0.0012(14)
C51 0.0194(18) 0.0124(17) 0.029(2) 0.0011(15) 0.0039(15) -0.0004(14)
C52 0.0168(17) 0.0149(17) 0.029(2) 0.0060(15) -0.0011(15) 0.0009(14)
C53 0.0200(18) 0.0197(19) 0.033(2) 0.0102(17) -0.0009(16) 0.0011(15)
C54 0.0205(17) 0.0172(17) 0.0216(18) 0.0053(15) 0.0017(14) -0.0012(14)
C55 0.0224(19) 0.0200(19) 0.042(2) 0.0028(18) -0.0037(17) 0.0042(15)
C56 0.0191(19) 0.0214(19) 0.046(2) 0.0042(18) -0.0050(17) -0.0018(15)
C57 0.0247(19) 0.0140(17) 0.031(2) 0.0021(16) 0.0048(16) -0.0018(15)
C58 0.0200(19) 0.0186(19) 0.058(3) 0.0062(19) -0.0004(18) -0.0001(16)
C59 0.0190(19) 0.024(2) 0.047(3) 0.0077(19) -0.0028(17) -0.0021(16)
C60 0.030(2) 0.025(2) 0.061(3) 0.003(2) -0.006(2) -0.0087(18)
C61 0.0217(18) 0.0174(18) 0.030(2) 0.0077(16) -0.0004(15) -0.0025(15)
C62 0.0236(19) 0.0211(19) 0.028(2) 0.0055(16) -0.0002(16) -0.0003(15)
C63 0.025(2) 0.026(2) 0.038(2) 0.0140(18) -0.0027(17) -0.0047(16)
C64 0.032(2) 0.023(2) 0.037(2) 0.0149(18) -0.0086(18) -0.0128(17)
C65 0.036(2) 0.0173(19) 0.034(2) 0.0018(17) 0.0006(18) -0.0047(17)
C66 0.0215(19) 0.0214(19) 0.039(2) 0.0096(17) 0.0015(16) -0.0001(15)
C67 0.049(3) 0.041(3) 0.047(3) 0.002(2) -0.004(2) -0.018(2)
C68 0.041(2) 0.035(2) 0.040(2) 0.010(2) -0.004(2) -0.001(2)
C69 0.075(4) 0.060(3) 0.046(3) 0.015(3) 0.007(3) 0.017(3)
Cl1 0.0521(7) 0.0374(6) 0.0402(6) 0.0132(5) 0.0055(5) 0.0050(5)
Cl2 0.0437(6) 0.0375(6) 0.0358(6) 0.0111(5) 0.0009(5) 0.0053(5)
Cl3 0.0494(7) 0.0456(7) 0.0814(10) 0.0232(7) 0.0027(6) -0.0063(6)
Cl4 0.0755(10) 0.0682(10) 0.0861(11) 0.0204(9) 0.0091(9) 0.0007(8)
Cl5 0.0827(11) 0.0653(10) 0.0895(12) 0.0203(9) 0.0065(9) -0.0019(8)
Cl6 0.1680(19) 0.0562(9) 0.0667(10) 0.0142(8) -0.0347(11) 0.0217(11)

loop_
_atom_type_symbol
_atom_type_description
_atom_type_scat_dispersion_real
_atom_type_scat_dispersion_imag
_atom_type_scat_source
C C 0.0033 0.0016 'International Tables Vol C Tables 4.2.6.8 and 6.1.1.4'
H H 0.0000 0.0000 'International Tables Vol C Tables 4.2.6.8 and 6.1.1.4'
N N 0.0061 0.0033 'International Tables Vol C Tables 4.2.6.8 and 6.1.1.4'
O O 0.0106 0.0060 'International Tables Vol C Tables 4.2.6.8 and 6.1.1.4'
Cl Cl 0.1484 0.1585 'International Tables Vol C Tables 4.2.6.8 and 6.1.1.4'

loop_
_geom_angle_atom_site_label_1
_geom_angle_atom_site_label_2
_geom_angle_atom_site_label_3
_geom_angle
C21 N1 C4 111.8(3)
C21 N1 C1 122.4(3)
C4 N1 C1 125.1(3)
C36 N2 C53 112.0(3)
C36 N2 C3 123.5(3)
C53 N2 C3 124.2(3)
C25 O5 C28 116.9(3)
C32 O6 C35 117.4(4)
C57 O7 C60 117.7(3)
C64 O8 C67 116.3(3)
N1 C1 C2 112.9(3)
N1 C1 H1A 109.0
C2 C1 H1A 109.0
N1 C1 H1B 109.0
C2 C1 H1B 109.0
H1A C1 H1B 107.8
C3 C2 C1 115.1(3)
C3 C2 H2A 108.5
C1 C2 H2A 108.5
C3 C2 H2B 108.5
C1 C2 H2B 108.5
H2A C2 H2B 107.5
N2 C3 C2 114.7(3)
N2 C3 H3A 108.6
C2 C3 H3A 108.6
N2 C3 H3B 108.6
C2 C3 H3B 108.6
H3A C3 H3B 107.6
O1 C4 N1 123.9(3)
O1 C4 C5 130.3(3)
N1 C4 C5 105.8(3)
C20 C5 C6 122.9(3)
C20 C5 C4 108.2(3)
C6 C5 C4 129.0(3)
C5 C6 C7 114.5(3)
C5 C6 C22 122.8(3)
C7 C6 C22 122.7(3)
C6 C7 C18 122.4(3)
C6 C7 C8 129.4(3)
C18 C7 C8 108.2(3)
C9 C8 C13 117.7(3)
C9 C8 C7 136.0(3)
C13 C8 C7 106.3(3)
C8 C9 C10 118.7(4)
C8 C9 H9 120.7
C10 C9 H9 120.7
C11 C10 C9 123.1(4)
C11 C10 H10 118.5
C9 C10 H10 118.5
C10 C11 C12 119.8(4)
C10 C11 H11 120.1
C12 C11 H11 120.1
C13 C12 C17 116.2(4)
C13 C12 C11 116.0(3)
C17 C12 C11 127.8(4)
C12 C13 C8 124.6(3)
C12 C13 C14 124.1(3)
C8 C13 C14 111.3(3)
C15 C14 C13 117.8(3)
C15 C14 C18 135.7(4)
C13 C14 C18 106.5(3)
C14 C15 C16 119.1(4)
C14 C15 H15 120.5
C16 C15 H15 120.5
C17 C16 C15 122.0(4)
C17 C16 H16 119.0
C15 C16 H16 119.0
C16 C17 C12 120.8(4)
C16 C17 H17 119.6
C12 C17 H17 119.6
C19 C18 C7 121.5(3)
C19 C18 C14 130.8(3)
C7 C18 C14 107.6(3)
C18 C19 C20 115.3(3)
C18 C19 C29 125.0(3)
C20 C19 C29 119.7(3)
C5 C20 C19 123.3(3)
C5 C20 C21 107.9(3)
C19 C20 C21 128.8(3)
O2 C21 N1 123.9(3)
O2 C21 C20 129.9(3)
N1 C21 C20 106.2(3)
C27 C22 C23 118.6(3)
C27 C22 C6 121.0(3)
C23 C22 C6 120.4(3)
C24 C23 C22 120.8(3)
C24 C23 H23 119.6
C22 C23 H23 119.6
C23 C24 C25 120.1(3)
C23 C24 H24 120.0
C25 C24 H24 120.0
O5 C25 C24 115.2(3)
O5 C25 C26 124.8(3)
C24 C25 C26 120.0(3)
C27 C26 C25 119.6(3)
C27 C26 H26 120.2
C25 C26 H26 120.2
C26 C27 C22 120.9(3)
C26 C27 H27 119.5
C22 C27 H27 119.5
O5 C28 H28A 109.5
O5 C28 H28B 109.5
H28A C28 H28B 109.5
O5 C28 H28C 109.5
H28A C28 H28C 109.5
H28B C28 H28C 109.5
C34 C29 C30 118.4(3)
C34 C29 C19 120.1(3)
C30 C29 C19 121.5(3)
C31 C30 C29 120.6(4)
C31 C30 H30 119.7
C29 C30 H30 119.7
C30 C31 C32 120.2(4)
C30 C31 H31 119.9
C32 C31 H31 119.9
O6 C32 C33 123.8(4)
O6 C32 C31 115.8(4)
C33 C32 C31 120.4(4)
C32 C33 C34 118.8(4)
C32 C33 H33 120.6
C34 C33 H33 120.6
C29 C34 C33 121.6(4)
C29 C34 H34 119.2
C33 C34 H34 119.2
O6 C35 H35A 109.5
O6 C35 H35B 109.5
H35A C35 H35B 109.5
O6 C35 H35C 109.5
H35A C35 H35C 109.5
H35B C35 H35C 109.5
O3 C36 N2 124.0(3)
O3 C36 C37 130.0(3)
N2 C36 C37 105.9(3)
C38 C37 C52 123.0(3)
C38 C37 C36 128.6(3)
C52 C37 C36 108.4(3)
C37 C38 C39 114.9(3)
C37 C38 C54 123.5(3)
C39 C38 C54 121.1(3)
C38 C39 C50 121.8(3)
C38 C39 C40 129.6(3)
C50 C39 C40 108.5(3)
C41 C40 C45 118.1(3)
C41 C40 C39 135.3(3)
C45 C40 C39 106.6(3)
C40 C41 C42 118.8(3)
C40 C41 H41 120.6
C42 C41 H41 120.6
C43 C42 C41 122.8(3)
C43 C42 H42 118.6
C41 C42 H42 118.6
C42 C43 C44 120.0(4)
C42 C43 H43 120.0
C44 C43 H43 120.0
C45 C44 C49 116.3(3)
C45 C44 C43 116.1(3)
C49 C44 C43 127.6(4)
C44 C45 C40 124.2(3)
C44 C45 C46 124.3(3)
C40 C45 C46 111.5(3)
C47 C46 C45 117.5(3)
C47 C46 C50 136.0(3)
C45 C46 C50 106.4(3)
C46 C47 C48 119.4(4)
C46 C47 H47 120.3
C48 C47 H47 120.3
C49 C48 C47 122.4(4)
C49 C48 H48 118.8
C47 C48 H48 118.8
C48 C49 C44 120.0(4)
C48 C49 H49 120.0
C44 C49 H49 120.0
C51 C50 C39 121.9(3)
C51 C50 C46 130.8(3)
C39 C50 C46 107.0(3)
C52 C51 C50 115.1(3)
C52 C51 C61 121.8(3)
C50 C51 C61 122.1(3)
C51 C52 C37 122.9(3)
C51 C52 C53 129.2(3)
C37 C52 C53 107.9(3)
O4 C53 N2 123.8(3)
O4 C53 C52 130.4(3)
N2 C53 C52 105.8(3)
C59 C54 C55 118.5(3)
C59 C54 C38 118.4(3)
C55 C54 C38 123.1(3)
C54 C55 C56 120.1(3)
C54 C55 H55 120.0
C56 C55 H55 120.0
C57 C56 C55 120.4(3)
C57 C56 H56 119.8
C55 C56 H56 119.8
C56 C57 O7 125.0(3)
C56 C57 C58 119.9(3)
O7 C57 C58 115.1(3)
C59 C58 C57 119.3(4)
C59 C58 H58 120.3
C57 C58 H58 120.3
C58 C59 C54 121.8(3)
C58 C59 H59 119.1
C54 C59 H59 119.1
O7 C60 H60A 109.5
O7 C60 H60B 109.5
H60A C60 H60B 109.5
O7 C60 H60C 109.5
H60A C60 H60C 109.5
H60B C60 H60C 109.5
C62 C61 C66 118.7(3)
C62 C61 C51 117.4(3)
C66 C61 C51 123.7(3)
C63 C62 C61 120.9(4)
C63 C62 H62 119.5
C61 C62 H62 119.5
C62 C63 C64 119.9(4)
C62 C63 H63 120.1
C64 C63 H63 120.1
C65 C64 O8 125.9(4)
C65 C64 C63 120.1(3)
O8 C64 C63 114.0(4)
C64 C65 C66 119.6(4)
C64 C65 H65 120.2
C66 C65 H65 120.2
C61 C66 C65 120.7(4)
C61 C66 H66 119.6
C65 C66 H66 119.6
O8 C67 H67A 109.5
O8 C67 H67B 109.5
H67A C67 H67B 109.5
O8 C67 H67C 109.5
H67A C67 H67C 109.5
H67B C67 H67C 109.5
Cl2 C68 Cl3 111.0(2)
Cl2 C68 Cl1 110.2(2)
Cl3 C68 Cl1 110.5(2)
Cl2 C68 H68 108.4
Cl3 C68 H68 108.4
Cl1 C68 H68 108.4
Cl6 C69 Cl4 110.5(3)
Cl6 C69 Cl5 111.2(3)
Cl4 C69 Cl5 111.0(3)
Cl6 C69 H69 108.0
Cl4 C69 H69 108.0
Cl5 C69 H69 108.0

loop_
_geom_bond_atom_site_label_1
_geom_bond_atom_site_label_2
_geom_bond_distance
N1 C21 1.395(5)
N1 C4 1.399(5)
N1 C1 1.452(5)
N2 C36 1.396(4)
N2 C53 1.406(5)
N2 C3 1.457(5)
O1 C4 1.208(4)
O2 C21 1.214(4)
O3 C36 1.211(4)
O4 C53 1.208(4)
O5 C25 1.373(4)
O5 C28 1.436(5)
O6 C32 1.374(5)
O6 C35 1.431(6)
O7 C57 1.374(4)
O7 C60 1.421(5)
O8 C64 1.382(4)
O8 C67 1.434(5)
C1 C2 1.537(5)
C1 H1A 0.9900
C1 H1B 0.9900
C2 C3 1.514(5)
C2 H2A 0.9900
C2 H2B 0.9900
C3 H3A 0.9900
C3 H3B 0.9900
C4 C5 1.494(5)
C5 C20 1.388(5)
C5 C6 1.395(5)
C6 C7 1.407(5)
C6 C22 1.482(5)
C7 C18 1.432(5)
C7 C8 1.468(5)
C8 C9 1.387(5)
C8 C13 1.417(5)
C9 C10 1.408(5)
C9 H9 0.9500
C10 C11 1.382(6)
C10 H10 0.9500
C11 C12 1.420(6)
C11 H11 0.9500
C12 C13 1.397(5)
C12 C17 1.409(5)
C13 C14 1.415(5)
C14 C15 1.378(5)
C14 C18 1.472(5)
C15 C16 1.419(5)
C15 H15 0.9500
C16 C17 1.369(6)
C16 H16 0.9500
C17 H17 0.9500
C18 C19 1.388(5)
C19 C20 1.399(5)
C19 C29 1.495(5)
C20 C21 1.491(5)
C22 C27 1.388(5)
C22 C23 1.394(5)
C23 C24 1.371(5)
C23 H23 0.9500
C24 C25 1.386(5)
C24 H24 0.9500
C25 C26 1.385(5)
C26 C27 1.382(5)
C26 H26 0.9500
C27 H27 0.9500
C28 H28A 0.9800
C28 H28B 0.9800
C28 H28C 0.9800
C29 C34 1.385(5)
C29 C30 1.394(5)
C30 C31 1.381(5)
C30 H30 0.9500
C31 C32 1.384(6)
C31 H31 0.9500
C32 C33 1.383(6)
C33 C34 1.394(5)
C33 H33 0.9500
C34 H34 0.9500
C35 H35A 0.9800
C35 H35B 0.9800
C35 H35C 0.9800
C36 C37 1.482(5)
C37 C38 1.397(5)
C37 C52 1.398(5)
C38 C39 1.401(5)
C38 C54 1.493(5)
C39 C50 1.440(5)
C39 C40 1.465(5)
C40 C41 1.387(5)
C40 C45 1.411(5)
C41 C42 1.407(5)
C41 H41 0.9500
C42 C43 1.371(6)
C42 H42 0.9500
C43 C44 1.429(5)
C43 H43 0.9500
C44 C45 1.395(5)
C44 C49 1.410(5)
C45 C46 1.419(5)
C46 C47 1.375(5)
C46 C50 1.483(5)
C47 C48 1.404(6)
C47 H47 0.9500
C48 C49 1.383(6)
C48 H48 0.9500
C49 H49 0.9500
C50 C51 1.396(5)
C51 C52 1.396(5)
C51 C61 1.499(5)
C52 C53 1.486(5)
C54 C59 1.382(5)
C54 C55 1.385(5)
C55 C56 1.395(5)
C55 H55 0.9500
C56 C57 1.366(5)
C56 H56 0.9500
C57 C58 1.389(5)
C58 C59 1.373(5)
C58 H58 0.9500
C59 H59 0.9500
C60 H60A 0.9800
C60 H60B 0.9800
C60 H60C 0.9800
C61 C62 1.389(5)
C61 C66 1.392(5)
C62 C63 1.378(5)
C62 H62 0.9500
C63 C64 1.394(6)
C63 H63 0.9500
C64 C65 1.378(6)
C65 C66 1.395(5)
C65 H65 0.9500
C66 H66 0.9500
C67 H67A 0.9800
C67 H67B 0.9800
C67 H67C 0.9800
C68 Cl2 1.760(5)
C68 Cl3 1.763(4)
C68 Cl1 1.766(4)
C68 H68 1.0000
C69 Cl6 1.741(6)
C69 Cl4 1.753(6)
C69 Cl5 1.758(6)
C69 H69 1.0000

loop_
_geom_torsion_atom_site_label_1
_geom_torsion_atom_site_label_2
_geom_torsion_atom_site_label_3
_geom_torsion_atom_site_label_4
_geom_torsion
C21 N1 C1 C2 74.3(4)
C4 N1 C1 C2 -116.6(4)
N1 C1 C2 C3 83.6(4)
C36 N2 C3 C2 -65.0(4)
C53 N2 C3 C2 122.0(4)
C1 C2 C3 N2 -52.0(4)
C21 N1 C4 O1 178.7(3)
C1 N1 C4 O1 8.6(5)
C21 N1 C4 C5 -1.1(4)
C1 N1 C4 C5 -171.2(3)
O1 C4 C5 C20 178.3(4)
N1 C4 C5 C20 -1.9(4)
O1 C4 C5 C6 -2.3(6)
N1 C4 C5 C6 177.5(3)
C20 C5 C6 C7 1.9(5)
C4 C5 C6 C7 -177.4(3)
C20 C5 C6 C22 -178.4(3)
C4 C5 C6 C22 2.2(6)
C5 C6 C7 C18 -4.7(5)
C22 C6 C7 C18 175.6(3)
C5 C6 C7 C8 177.0(3)
C22 C6 C7 C8 -2.7(6)
C6 C7 C8 C9 -5.1(7)
C18 C7 C8 C9 176.4(4)
C6 C7 C8 C13 176.0(3)
C18 C7 C8 C13 -2.5(4)
C13 C8 C9 C10 -0.8(5)
C7 C8 C9 C10 -179.6(4)
C8 C9 C10 C11 -0.3(6)
C9 C10 C11 C12 0.1(6)
C10 C11 C12 C13 1.1(5)
C10 C11 C12 C17 -178.1(4)
C17 C12 C13 C8 177.0(3)
C11 C12 C13 C8 -2.3(5)
C17 C12 C13 C14 -2.7(5)
C11 C12 C13 C14 178.0(3)
C9 C8 C13 C12 2.1(5)
C7 C8 C13 C12 -178.7(3)
C9 C8 C13 C14 -178.1(3)
C7 C8 C13 C14 1.1(4)
C12 C13 C14 C15 1.8(5)
C8 C13 C14 C15 -178.0(3)
C12 C13 C14 C18 -179.5(3)
C8 C13 C14 C18 0.7(4)
C13 C14 C15 C16 0.2(5)
C18 C14 C15 C16 -178.1(4)
C14 C15 C16 C17 -1.1(6)
C15 C16 C17 C12 0.0(6)
C13 C12 C17 C16 1.8(6)
C11 C12 C17 C16 -179.0(4)
C6 C7 C18 C19 3.7(5)
C8 C7 C18 C19 -177.6(3)
C6 C7 C18 C14 -175.6(3)
C8 C7 C18 C14 3.0(4)
C15 C14 C18 C19 -3.2(7)
C13 C14 C18 C19 178.4(4)
C15 C14 C18 C7 176.1(4)
C13 C14 C18 C7 -2.3(4)
C7 C18 C19 C20 0.3(5)
C14 C18 C19 C20 179.5(4)
C7 C18 C19 C29 -178.1(3)
C14 C18 C19 C29 1.1(6)
C6 C5 C20 C19 2.1(6)
C4 C5 C20 C19 -178.4(3)
C6 C5 C20 C21 -175.5(3)
C4 C5 C20 C21 4.0(4)
C18 C19 C20 C5 -3.2(5)
C29 C19 C20 C5 175.4(3)
C18 C19 C20 C21 173.9(3)
C29 C19 C20 C21 -7.6(6)
C4 N1 C21 O2 -174.4(3)
C1 N1 C21 O2 -4.0(6)
C4 N1 C21 C20 3.4(4)
C1 N1 C21 C20 173.8(3)
C5 C20 C21 O2 173.1(4)
C19 C20 C21 O2 -4.3(7)
C5 C20 C21 N1 -4.6(4)
C19 C20 C21 N1 178.0(4)
C5 C6 C22 C27 109.3(4)
C7 C6 C22 C27 -71.0(5)
C5 C6 C22 C23 -70.4(5)
C7 C6 C22 C23 109.3(4)
C27 C22 C23 C24 0.2(5)
C6 C22 C23 C24 179.8(3)
C22 C23 C24 C25 -1.5(6)
C28 O5 C25 C24 164.1(4)
C28 O5 C25 C26 -16.2(6)
C23 C24 C25 O5 -178.2(3)
C23 C24 C25 C26 2.0(6)
O5 C25 C26 C27 179.2(4)
C24 C25 C26 C27 -1.1(6)
C25 C26 C27 C22 -0.3(6)
C23 C22 C27 C26 0.8(6)
C6 C22 C27 C26 -178.9(3)
C18 C19 C29 C34 114.6(4)
C20 C19 C29 C34 -63.8(5)
C18 C19 C29 C30 -68.8(5)
C20 C19 C29 C30 112.8(4)
C34 C29 C30 C31 1.9(6)
C19 C29 C30 C31 -174.7(4)
C29 C30 C31 C32 -0.6(6)
C35 O6 C32 C33 3.8(6)
C35 O6 C32 C31 -175.5(4)
C30 C31 C32 O6 178.3(4)
C30 C31 C32 C33 -1.1(6)
O6 C32 C33 C34 -178.0(4)
C31 C32 C33 C34 1.3(6)
C30 C29 C34 C33 -1.6(6)
C19 C29 C34 C33 175.0(3)
C32 C33 C34 C29 0.0(6)
C53 N2 C36 O3 178.6(3)
C3 N2 C36 O3 4.8(6)
C53 N2 C36 C37 -1.0(4)
C3 N2 C36 C37 -174.7(3)
O3 C36 C37 C38 4.0(6)
N2 C36 C37 C38 -176.5(3)
O3 C36 C37 C52 -178.6(4)
N2 C36 C37 C52 0.9(4)
C52 C37 C38 C39 5.6(5)
C36 C37 C38 C39 -177.3(3)
C52 C37 C38 C54 -166.8(3)
C36 C37 C38 C54 10.2(6)
C37 C38 C39 C50 -4.4(5)
C54 C38 C39 C50 168.2(3)
C37 C38 C39 C40 -179.8(3)
C54 C38 C39 C40 -7.2(6)
C38 C39 C40 C41 -6.6(7)
C50 C39 C40 C41 177.6(4)
C38 C39 C40 C45 174.4(4)
C50 C39 C40 C45 -1.4(4)
C45 C40 C41 C42 -0.9(5)
C39 C40 C41 C42 -179.8(4)
C40 C41 C42 C43 0.6(6)
C41 C42 C43 C44 0.0(6)
C42 C43 C44 C45 -0.2(5)
C42 C43 C44 C49 179.3(4)
C49 C44 C45 C40 -179.7(3)
C43 C44 C45 C40 -0.1(6)
C49 C44 C45 C46 -1.8(6)
C43 C44 C45 C46 177.8(3)
C41 C40 C45 C44 0.7(5)
C39 C40 C45 C44 179.9(3)
C41 C40 C45 C46 -177.5(3)
C39 C40 C45 C46 1.7(4)
C44 C45 C46 C47 -0.9(6)
C40 C45 C46 C47 177.3(3)
C44 C45 C46 C50 -179.5(3)
C40 C45 C46 C50 -1.3(4)
C45 C46 C47 C48 2.7(5)
C50 C46 C47 C48 -179.3(4)
C46 C47 C48 C49 -1.9(6)
C47 C48 C49 C44 -1.0(6)
C45 C44 C49 C48 2.7(6)
C43 C44 C49 C48 -176.9(4)
C38 C39 C50 C51 -0.8(5)
C40 C39 C50 C51 175.4(3)
C38 C39 C50 C46 -175.6(3)
C40 C39 C50 C46 0.6(4)
C47 C46 C50 C51 8.0(7)
C45 C46 C50 C51 -173.8(4)
C47 C46 C50 C39 -177.8(4)
C45 C46 C50 C39 0.4(4)
C39 C50 C51 C52 4.9(5)
C46 C50 C51 C52 178.3(3)
C39 C50 C51 C61 -164.5(3)
C46 C50 C51 C61 9.0(6)
C50 C51 C52 C37 -3.9(5)
C61 C51 C52 C37 165.5(3)
C50 C51 C52 C53 177.9(3)
C61 C51 C52 C53 -12.7(6)
C38 C37 C52 C51 -1.5(5)
C36 C37 C52 C51 -179.1(3)
C38 C37 C52 C53 177.1(3)
C36 C37 C52 C53 -0.5(4)
C36 N2 C53 O4 -177.9(3)
C3 N2 C53 O4 -4.2(6)
C36 N2 C53 C52 0.7(4)
C3 N2 C53 C52 174.4(3)
C51 C52 C53 O4 -3.2(6)
C37 C52 C53 O4 178.4(4)
C51 C52 C53 N2 178.4(3)
C37 C52 C53 N2 -0.1(4)
C37 C38 C54 C59 92.7(4)
C39 C38 C54 C59 -79.3(4)
C37 C38 C54 C55 -87.6(5)
C39 C38 C54 C55 100.4(4)
C59 C54 C55 C56 -0.4(6)
C38 C54 C55 C56 179.9(4)
C54 C55 C56 C57 0.4(6)
C55 C56 C57 O7 -179.5(4)
C55 C56 C57 C58 0.2(6)
C60 O7 C57 C56 -12.5(6)
C60 O7 C57 C58 167.8(4)
C56 C57 C58 C59 -0.9(6)
O7 C57 C58 C59 178.9(4)
C57 C58 C59 C54 0.9(7)
C55 C54 C59 C58 -0.3(6)
C38 C54 C59 C58 179.5(4)
C52 C51 C61 C62 -64.9(5)
C50 C51 C61 C62 103.8(4)
C52 C51 C61 C66 119.8(4)
C50 C51 C61 C66 -71.5(5)
C66 C61 C62 C63 3.0(6)
C51 C61 C62 C63 -172.5(3)
C61 C62 C63 C64 -0.1(6)
C67 O8 C64 C65 7.3(6)
C67 O8 C64 C63 -173.3(4)
C62 C63 C64 C65 -3.2(6)
C62 C63 C64 O8 177.3(3)
O8 C64 C65 C66 -177.1(4)
C63 C64 C65 C66 3.5(6)
C62 C61 C66 C65 -2.7(6)
C51 C61 C66 C65 172.5(4)
C64 C65 C66 C61 -0.5(6)
